data_2225402
loop_
_publ_author_name
'Hao, Lujiang'
'Liu, Tongjun'
'Chen, Jiangkui'
'Zhang, Xiaofei'

_publ_section_title
;
 Bis{tris[3-(2-pyridyl)-1<i>H</i>-pyrazole]nickel(II)}
 dodecamolybdo(V,VI)phosphate hexahydrate
;
_journal_coeditor_code WM2306
_journal_issue 3
_journal_name_full 'Acta Crystallographica Section E'
_journal_page_first m319
_journal_page_last m320
_journal_paper_doi 10.1107/S1600536810005945
_journal_volume 66
_journal_year 2010
_chemical_formula_iupac '[Ni (C8 H7 N3)3]2 [P Mo12 O40], 6H2 O'
_chemical_formula_moiety '2(C24 H21 N9 Ni), Mo12 O40 P, 6(H2 O)'
_chemical_formula_sum 'C48 H54 Mo12 N18 Ni2 O46 P'
_chemical_formula_weight 2918.76
_chemical_name_systematic
;
Bis{tris[3-(2-pyridyl)-1<i>H</i>-pyrazole]nickel(II)}
dodecamolybdo(V,VI)phosphate hexahydrate
;
_space_group_IT_number 15
_symmetry_cell_setting monoclinic
_symmetry_space_group_name_Hall '-C 2yc'
_symmetry_space_group_name_H-M 'C 1 2/c 1'
_atom_sites_solution_hydrogens geom
_atom_sites_solution_primary direct
_atom_sites_solution_secondary difmap
_audit_creation_method SHELXL-97
_cell_angle_alpha 90.00
_cell_angle_beta 103.83(3)
_cell_angle_gamma 90.00
_cell_formula_units_Z 4
_cell_length_a 18.741(4)
_cell_length_b 16.285(3)
_cell_length_c 27.678(6)
_cell_measurement_reflns_used 7216
_cell_measurement_temperature 293(2)
_cell_measurement_theta_max 25.00
_cell_measurement_theta_min 1.68
_cell_volume 8202(3)
_computing_cell_refinement 'SAINT-Plus (Bruker, 2001)'
_computing_data_collection 'APEX2 (Bruker, 2004)'
_computing_data_reduction 'SAINT-Plus (Bruker, 2001)'
_computing_molecular_graphics 'SHELXTL (Sheldrick, 2008)'
_computing_publication_material 'SHELXTL (Sheldrick, 2008)'
_computing_structure_refinement 'SHELXL97 (Sheldrick, 2008)'
_computing_structure_solution 'SHELXS97 (Sheldrick, 2008)'
_diffrn_ambient_temperature 293(2)
_diffrn_measured_fraction_theta_full 0.998
_diffrn_measured_fraction_theta_max 0.998
_diffrn_measurement_device_type 'Bruker APEXII CCD'
_diffrn_measurement_method 'phi and omega scans'
_diffrn_radiation_monochromator graphite
_diffrn_radiation_source 'fine-focus sealed tube'
_diffrn_radiation_type MoK\a
_diffrn_radiation_wavelength 0.71073
_diffrn_reflns_av_R_equivalents 0.0620
_diffrn_reflns_av_sigmaI/netI 0.0696
_diffrn_reflns_limit_h_max 22
_diffrn_reflns_limit_h_min -22
_diffrn_reflns_limit_k_max 19
_diffrn_reflns_limit_k_min -17
_diffrn_reflns_limit_l_max 32
_diffrn_reflns_limit_l_min -32
_diffrn_reflns_number 22802
_diffrn_reflns_theta_full 25.00
_diffrn_reflns_theta_max 25.00
_diffrn_reflns_theta_min 1.68
_diffrn_standards_number 0
_exptl_absorpt_coefficient_mu 2.340
_exptl_absorpt_correction_T_max 0.6518
_exptl_absorpt_correction_T_min 0.4398
_exptl_absorpt_correction_type multi-scan
_exptl_absorpt_process_details '(SADABS; Bruker, 2001)'
_exptl_crystal_colour green
_exptl_crystal_density_diffrn 2.364
_exptl_crystal_density_method 'not measured'
_exptl_crystal_description block
_exptl_crystal_F_000 5644
_exptl_crystal_size_max 0.42
_exptl_crystal_size_mid 0.27
_exptl_crystal_size_min 0.20
_refine_diff_density_max 1.583
_refine_diff_density_min -0.667
_refine_ls_extinction_method none
_refine_ls_goodness_of_fit_ref 1.000
_refine_ls_hydrogen_treatment constr
_refine_ls_matrix_type full
_refine_ls_number_parameters 592
_refine_ls_number_reflns 7216
_refine_ls_number_restraints 18
_refine_ls_restrained_S_all 1.000
_refine_ls_R_factor_all 0.0756
_refine_ls_R_factor_gt 0.0525
_refine_ls_shift/su_max 0.001
_refine_ls_shift/su_mean 0.000
_refine_ls_structure_factor_coef Fsqd
_refine_ls_weighting_details 'w=1/[\s^2^(Fo^2^)+(0.0880P)^2^+10.3967P] where P=(Fo^2^+2Fc^2^)/3'
_refine_ls_weighting_scheme calc
_refine_ls_wR_factor_gt 0.1388
_refine_ls_wR_factor_ref 0.1554
_reflns_number_gt 5310
_reflns_number_total 7216
_reflns_threshold_expression I>2\s(I)
_cod_data_source_file wm2306.cif
_cod_data_source_block I
_cod_depositor_comments
;
The following automatic conversions were performed:
'_symmetry_cell_setting' value 'Monoclinic' changed to 'monoclinic'
according to '/home/saulius/struct/CIF-dictionaries/cif_core.dic'
dictionary named 'cif_core.dic' version 2.4.1 from 2010-06-29.

Automatic conversion script
Id: cif_fix_enum 1527 2010-12-29 10:47:43Z saulius 

The following automatic conversions were performed:

'_symmetry_cell_setting' value 'Monoclinic' changed to 'monoclinic'
according to /home/saulius/struct/CIF-dictionaries/cif_core.dic
dictionary named 'cif_core.dic' version 2.4.1 from 2010-06-29.

Automatic conversion script
Id: cif_fix_values 1715 2011-07-08 13:25:40Z adriana 
;
_cod_original_sg_symbol_H-M 'C 2/c'
_cod_database_code 2225402
_cod_database_fobs_code 2225402

loop_
_symmetry_equiv_pos_as_xyz
'x, y, z'
'-x, y, -z+1/2'
'x+1/2, y+1/2, z'
'-x+1/2, y+1/2, -z+1/2'
'-x, -y, -z'
'x, -y, z-1/2'
'-x+1/2, -y+1/2, -z'
'x+1/2, -y+1/2, z-1/2'

loop_
_atom_site_type_symbol
_atom_site_label
_atom_site_fract_x
_atom_site_fract_y
_atom_site_fract_z
_atom_site_U_iso_or_equiv
_atom_site_adp_type
_atom_site_calc_flag
_atom_site_refinement_flags
_atom_site_occupancy
_atom_site_disorder_assembly
_atom_site_disorder_group
C C1 0.2023(14) 0.8990(15) 0.0923(9) 0.049(6) Uani d . 1 . .
H H1 0.2445 0.8942 0.0803 0.059 Uiso calc R 1 . .
C C2 0.1420(14) 0.9332(15) 0.0634(8) 0.051(6) Uani d . 1 . .
H H2 0.1428 0.9526 0.0320 0.062 Uiso calc R 1 . .
C C3 0.0798(15) 0.9396(17) 0.0799(9) 0.058(7) Uani d . 1 . .
H H3 0.0379 0.9631 0.0598 0.070 Uiso calc R 1 . .
C C4 0.0790(14) 0.9114(18) 0.1261(10) 0.061(7) Uani d . 1 . .
H H4 0.0365 0.9150 0.1378 0.073 Uiso calc R 1 . .
C C5 0.1416(12) 0.8778(14) 0.1549(8) 0.040(5) Uani d . 1 . .
C C6 0.1465(13) 0.8481(14) 0.2052(8) 0.043(6) Uani d . 1 . .
C C7 0.0946(16) 0.845(2) 0.2344(11) 0.074(9) Uani d . 1 . .
H H7 0.0455 0.8612 0.2257 0.089 Uiso calc R 1 . .
C C8 0.135(2) 0.813(2) 0.2804(11) 0.074(9) Uani d . 1 . .
H H8 0.1172 0.8038 0.3086 0.089 Uiso calc R 1 . .
C C9 0.3232(13) 0.9754(14) 0.2567(9) 0.047(6) Uani d . 1 . .
H H9 0.2895 0.9552 0.2735 0.056 Uiso calc R 1 . .
C C10 0.3547(16) 1.050(2) 0.2699(11) 0.061(8) Uani d . 1 . .
H H10 0.3434 1.0793 0.2959 0.073 Uiso calc R 1 . .
C C11 0.4016(19) 1.080(2) 0.2455(15) 0.090(11) Uani d . 1 . .
H H11 0.4226 1.1315 0.2542 0.108 Uiso calc R 1 . .
C C12 0.4194(14) 1.0371(19) 0.2079(10) 0.063(7) Uani d . 1 . .
H H12 0.4523 1.0577 0.1906 0.075 Uiso calc R 1 . .
C C13 0.3872(13) 0.9634(16) 0.1968(9) 0.052(6) Uani d . 1 . .
C C14 0.4049(13) 0.9098(17) 0.1581(9) 0.051(6) Uani d . 1 . .
C C15 0.4550(15) 0.919(2) 0.1271(12) 0.075(10) Uani d . 1 . .
H H15 0.4876 0.9621 0.1266 0.090 Uiso calc R 1 . .
C C16 0.4433(17) 0.848(2) 0.0973(12) 0.074(9) Uani d . 1 . .
H H16 0.4670 0.8339 0.0726 0.089 Uiso calc R 1 . .
C C17 0.4107(15) 0.7609(19) 0.2864(10) 0.060(7) Uani d . 1 . .
H H17 0.4164 0.8166 0.2938 0.072 Uiso calc R 1 . .
C C18 0.4501(18) 0.706(2) 0.3200(13) 0.082(10) Uani d . 1 . .
H H18 0.4809 0.7241 0.3496 0.099 Uiso calc R 1 . .
C C19 0.443(2) 0.625(2) 0.3091(14) 0.092(11) Uani d . 1 . .
H H19 0.4703 0.5868 0.3308 0.110 Uiso calc R 1 . .
C C20 0.3948(17) 0.5994(19) 0.2644(12) 0.078(9) Uani d . 1 . .
H H20 0.3882 0.5440 0.2564 0.094 Uiso calc R 1 . .
C C21 0.3580(14) 0.6586(16) 0.2337(10) 0.047(6) Uani d . 1 . .
C C22 0.3041(14) 0.6382(16) 0.1873(9) 0.048(6) Uani d . 1 . .
C C23 0.2838(17) 0.5645(17) 0.1627(10) 0.063(8) Uani d . 1 . .
H H23 0.3033 0.5127 0.1717 0.075 Uiso calc R 1 . .
C C24 0.2287(18) 0.5843(17) 0.1221(11) 0.069(8) Uani d . 1 . .
H H24 0.2030 0.5479 0.0984 0.083 Uiso calc R 1 . .
Ni Ni1 0.29253(16) 0.81664(19) 0.19077(11) 0.0411(8) Uani d . 1 . .
Mo Mo1 0.24269(12) 0.14134(13) 0.11084(7) 0.0420(6) Uani d . 1 . .
Mo Mo2 0.19263(12) 0.45800(12) -0.01469(8) 0.0417(6) Uani d . 1 . .
Mo Mo3 0.42259(10) 0.31668(12) -0.01927(7) 0.0370(6) Uani d . 1 . .
Mo Mo4 0.35304(11) 0.40513(13) 0.07783(7) 0.0388(6) Uani d . 1 . .
Mo Mo5 0.41654(10) 0.19716(13) 0.08814(7) 0.0402(6) Uani d . 1 . .
Mo Mo6 0.17514(11) 0.34583(13) 0.09260(7) 0.0385(6) Uani d . 1 . .
N N1 0.2031(10) 0.8709(11) 0.1392(6) 0.038(4) Uani d . 1 . .
N N2 0.2102(10) 0.8191(12) 0.2297(7) 0.043(5) Uani d . 1 . .
N N3 0.2020(13) 0.7966(15) 0.2756(8) 0.056(6) Uani d . 1 . .
H H3A 0.2361 0.7749 0.2984 0.067 Uiso calc R 1 . .
N N4 0.3392(11) 0.9302(13) 0.2204(8) 0.049(5) Uani d . 1 . .
N N5 0.3682(11) 0.8410(13) 0.1487(7) 0.048(5) Uani d . 1 . .
N N6 0.3924(12) 0.8050(16) 0.1113(8) 0.066(7) Uani d . 1 . .
H H6 0.3760 0.7588 0.0981 0.079 Uiso calc R 1 . .
N N7 0.3642(10) 0.7388(13) 0.2433(7) 0.048(5) Uani d . 1 . .
N N8 0.2643(11) 0.7011(13) 0.1619(7) 0.050(5) Uani d . 1 . .
N N9 0.2184(12) 0.6674(15) 0.1229(8) 0.062(6) Uani d . 1 . .
H H9A 0.1865 0.6941 0.1011 0.074 Uiso calc R 1 . .
O O1 0.4066(11) 0.3947(10) 0.0246(6) 0.063(5) Uani d . 1 . .
O O2 0.1446(9) 0.3914(12) 0.1373(6) 0.057(5) Uani d . 1 . .
O O3 0.2405(9) 0.0897(11) 0.1619(6) 0.055(5) Uani d . 1 . .
O O4 0.3441(11) 0.1729(13) 0.1236(8) 0.079(7) Uani d . 1 . .
O O5 0.4024(11) 0.3112(10) 0.1052(7) 0.065(6) Uani d . 1 . .
O O6 0.2780(9) 0.3874(13) 0.1090(7) 0.066(5) Uani d . 1 . .
O O7 0.4526(11) 0.2417(10) 0.0345(6) 0.060(5) Uani d . 1 . .
O O8 0.4028(11) 0.4785(11) 0.1120(7) 0.066(5) Uani d . 1 . .
O O9 0.4027(11) 0.2166(11) -0.0602(7) 0.082(7) Uani d . 1 . .
O O10 0.5030(9) 0.3438(11) -0.0293(7) 0.061(5) Uani d . 1 . .
O O11 0.2863(9) 0.4671(14) 0.0283(7) 0.080(7) Uani d . 1 . .
O O12 0.1059(11) 0.4001(13) -0.0525(7) 0.081(7) Uani d . 1 . .
O O13 0.1431(12) 0.1324(11) 0.0721(8) 0.086(8) Uani d . 1 . .
O O14 0.1575(9) 0.4236(14) 0.0422(7) 0.071(6) Uani d . 1 . .
O O15 0.1673(10) 0.5557(10) -0.0206(7) 0.062(5) Uani d . 1 . .
O O16 0.2676(12) 0.0575(14) 0.0694(8) 0.090(7) Uani d U 1 . .
O O17 0.2203(11) 0.2506(11) 0.1275(7) 0.074(6) Uani d . 1 . .
O O18 0.4935(9) 0.1738(12) 0.1293(6) 0.064(5) Uani d . 1 . .
O O19A 0.2028(14) 0.2368(16) 0.0390(10) 0.029(6) Uani d P 0.50 . .
O O21A 0.3246(13) 0.2799(16) 0.0253(10) 0.028(6) Uani d P 0.50 . .
O O19B 0.2904(15) 0.1847(16) 0.0376(9) 0.031(6) Uani d P 0.50 . .
O O21B 0.2482(14) 0.3299(17) 0.0264(9) 0.032(6) Uani d P 0.50 . .
O O1W 0.1158(13) 0.7172(16) 0.0399(9) 0.099(8) Uani d . 1 . .
O O2W 0.358(2) 0.653(2) 0.0612(15) 0.163(12) Uani d U 1 . .
O O3W 0.534(3) 0.072(3) 0.027(2) 0.27(2) Uani d U 1 . .
P P1 0.2500 0.2500 0.0000 0.0252(15) Uani d S 1 . .

loop_
_atom_site_aniso_label
_atom_site_aniso_U_11
_atom_site_aniso_U_22
_atom_site_aniso_U_33
_atom_site_aniso_U_12
_atom_site_aniso_U_13
_atom_site_aniso_U_23
C1 0.054(15) 0.049(15) 0.045(15) 0.001(12) 0.013(12) 0.011(12)
C2 0.058(17) 0.055(15) 0.035(12) -0.005(13) 0.000(12) 0.017(11)
C3 0.045(16) 0.075(19) 0.047(15) -0.005(14) -0.005(12) 0.010(14)
C4 0.037(15) 0.09(2) 0.055(16) 0.006(14) 0.003(12) 0.004(15)
C5 0.032(12) 0.038(13) 0.048(14) -0.011(10) 0.007(10) 0.003(11)
C6 0.042(14) 0.049(14) 0.041(13) -0.002(11) 0.013(11) 0.006(11)
C7 0.047(17) 0.11(3) 0.07(2) 0.013(17) 0.020(15) 0.014(19)
C8 0.09(2) 0.09(2) 0.053(19) -0.016(19) 0.028(18) 0.012(16)
C9 0.052(15) 0.043(14) 0.045(14) -0.003(11) 0.009(11) 0.000(11)
C10 0.065(19) 0.06(2) 0.053(17) -0.003(16) 0.003(14) -0.001(16)
C11 0.08(2) 0.09(2) 0.09(3) -0.001(19) -0.01(2) 0.02(2)
C12 0.055(16) 0.08(2) 0.051(16) -0.007(15) 0.005(13) 0.019(15)
C13 0.034(13) 0.062(17) 0.054(15) -0.010(12) -0.003(11) 0.016(13)
C14 0.038(13) 0.061(17) 0.053(15) 0.002(12) 0.008(11) 0.016(13)
C15 0.040(16) 0.10(3) 0.08(2) 0.005(16) 0.010(15) 0.05(2)
C16 0.06(2) 0.10(2) 0.07(2) 0.017(17) 0.039(16) 0.033(18)
C17 0.057(17) 0.06(2) 0.057(17) -0.006(15) 0.006(14) -0.005(15)
C18 0.08(2) 0.08(2) 0.07(2) 0.009(19) -0.025(18) 0.012(19)
C19 0.10(3) 0.08(3) 0.09(3) 0.03(2) 0.00(2) 0.03(2)
C20 0.07(2) 0.07(2) 0.08(2) 0.008(16) -0.015(17) 0.004(17)
C21 0.046(15) 0.054(16) 0.042(17) 0.008(12) 0.010(12) 0.005(13)
C22 0.049(15) 0.049(16) 0.046(14) 0.017(13) 0.016(12) 0.000(13)
C23 0.08(2) 0.052(17) 0.052(16) 0.023(15) 0.014(15) -0.005(13)
C24 0.09(2) 0.053(17) 0.061(19) -0.007(16) 0.023(17) -0.034(14)
Ni1 0.0353(16) 0.0469(18) 0.0408(17) 0.0041(13) 0.0083(13) 0.0042(14)
Mo1 0.0552(13) 0.0425(12) 0.0281(10) -0.0059(10) 0.0094(9) 0.0041(9)
Mo2 0.0455(12) 0.0313(11) 0.0521(13) 0.0059(9) 0.0190(10) 0.0026(9)
Mo3 0.0258(10) 0.0433(12) 0.0418(12) -0.0038(8) 0.0081(8) -0.0004(9)
Mo4 0.0324(11) 0.0423(12) 0.0400(11) -0.0070(9) 0.0055(8) -0.0093(9)
Mo5 0.0286(11) 0.0528(13) 0.0353(11) 0.0018(9) 0.0003(8) 0.0032(9)
Mo6 0.0400(12) 0.0457(12) 0.0304(10) 0.0085(9) 0.0095(8) -0.0063(9)
N1 0.035(10) 0.043(11) 0.037(10) 0.002(8) 0.009(8) 0.009(8)
N2 0.040(11) 0.054(12) 0.034(10) 0.004(9) 0.008(9) 0.005(9)
N3 0.049(14) 0.074(17) 0.043(13) -0.003(12) 0.010(11) 0.015(12)
N4 0.041(12) 0.047(13) 0.058(13) 0.000(10) 0.009(10) 0.014(11)
N5 0.041(12) 0.061(14) 0.048(12) 0.009(10) 0.021(10) 0.015(10)
N6 0.053(14) 0.084(18) 0.061(14) 0.029(13) 0.014(12) 0.010(13)
N7 0.037(11) 0.058(14) 0.047(12) 0.004(10) 0.008(9) 0.006(10)
N8 0.054(13) 0.056(13) 0.036(11) 0.008(10) 0.003(10) -0.006(10)
N9 0.059(15) 0.075(18) 0.047(13) 0.006(12) 0.004(11) 0.005(12)
O1 0.100(15) 0.048(11) 0.055(11) 0.024(10) 0.045(10) 0.010(9)
O2 0.050(10) 0.078(14) 0.045(10) 0.003(9) 0.018(8) -0.018(9)
O3 0.058(11) 0.069(12) 0.035(9) -0.003(9) 0.005(8) 0.018(8)
O4 0.073(14) 0.094(16) 0.087(15) -0.045(12) 0.052(12) -0.053(12)
O5 0.104(16) 0.049(11) 0.055(11) 0.026(10) 0.044(11) 0.012(9)
O6 0.028(9) 0.102(15) 0.067(12) 0.007(9) 0.008(8) 0.041(11)
O7 0.095(14) 0.045(10) 0.050(10) 0.022(10) 0.041(10) 0.008(8)
O8 0.077(13) 0.056(12) 0.060(13) -0.024(10) 0.009(10) -0.021(10)
O9 0.091(15) 0.043(11) 0.077(13) 0.018(10) -0.048(11) -0.013(10)
O10 0.043(10) 0.061(12) 0.091(14) -0.010(9) 0.038(10) -0.002(10)
O11 0.038(10) 0.129(18) 0.077(14) 0.007(11) 0.021(9) 0.057(13)
O12 0.079(14) 0.096(16) 0.087(14) -0.047(12) 0.058(12) -0.060(12)
O13 0.095(15) 0.036(10) 0.089(15) 0.017(10) -0.051(12) -0.014(10)
O14 0.027(9) 0.118(17) 0.067(13) 0.004(10) 0.012(9) 0.050(12)
O15 0.064(12) 0.031(9) 0.090(15) 0.011(8) 0.015(11) 0.012(10)
O16 0.082(13) 0.102(15) 0.102(14) -0.047(12) 0.052(11) -0.059(12)
O17 0.078(13) 0.044(11) 0.075(13) -0.002(10) -0.033(10) -0.003(9)
O18 0.049(11) 0.089(15) 0.044(10) 0.026(10) -0.007(8) 0.011(10)
O19A 0.023(14) 0.030(15) 0.036(15) -0.003(11) 0.007(11) -0.007(12)
O21A 0.018(13) 0.035(15) 0.030(15) 0.002(11) 0.007(11) 0.004(12)
O19B 0.042(16) 0.029(15) 0.019(14) 0.002(12) 0.000(12) 0.002(11)
O21B 0.029(15) 0.049(17) 0.021(13) 0.001(12) 0.011(11) -0.009(12)
O1W 0.077(15) 0.12(2) 0.084(16) 0.024(14) -0.011(12) -0.006(14)
O2W 0.165(13) 0.164(13) 0.191(13) -0.005(3) 0.102(4) -0.017(3)
O3W 0.22(2) 0.23(2) 0.39(2) 0.000(3) 0.151(6) -0.045(3)
P1 0.026(4) 0.026(4) 0.023(4) 0.001(3) 0.004(3) 0.000(3)

loop_
_atom_type_symbol
_atom_type_description
_atom_type_scat_dispersion_real
_atom_type_scat_dispersion_imag
_atom_type_scat_source
C C 0.0033 0.0016 'International Tables Vol C Tables 4.2.6.8 and 6.1.1.4'
H H 0.0000 0.0000 'International Tables Vol C Tables 4.2.6.8 and 6.1.1.4'
N N 0.0061 0.0033 'International Tables Vol C Tables 4.2.6.8 and 6.1.1.4'
O O 0.0106 0.0060 'International Tables Vol C Tables 4.2.6.8 and 6.1.1.4'
Ni Ni 0.3393 1.1124 'International Tables Vol C Tables 4.2.6.8 and 6.1.1.4'
Mo Mo -1.6832 0.6857 'International Tables Vol C Tables 4.2.6.8 and 6.1.1.4'
P P 0.1023 0.0942 'International Tables Vol C Tables 4.2.6.8 and 6.1.1.4'

loop_
_geom_angle_atom_site_label_1
_geom_angle_atom_site_label_2
_geom_angle_atom_site_label_3
_geom_angle_site_symmetry_1
_geom_angle_site_symmetry_3
_geom_angle
_geom_angle_publ_flag
N1 C1 C2 . . 121(2) ?
N1 C1 H1 . . 119.2 ?
C2 C1 H1 . . 119.6 ?
C3 C2 C1 . . 120(2) ?
C3 C2 H2 . . 120.0 ?
C1 C2 H2 . . 119.7 ?
C2 C3 C4 . . 120(2) ?
C2 C3 H3 . . 120.3 ?
C4 C3 H3 . . 120.1 ?
C3 C4 C5 . . 119(3) ?
C3 C4 H4 . . 120.6 ?
C5 C4 H4 . . 120.5 ?
N1 C5 C4 . . 122(2) ?
N1 C5 C6 . . 115.1(19) ?
C4 C5 C6 . . 123(2) ?
N2 C6 C7 . . 111(2) ?
N2 C6 C5 . . 117(2) ?
C7 C6 C5 . . 132(2) ?
C6 C7 C8 . . 104(3) ?
C6 C7 H7 . . 128.3 ?
C8 C7 H7 . . 128.1 ?
N3 C8 C7 . . 107(3) ?
N3 C8 H8 . . 126.4 ?
C7 C8 H8 . . 126.1 ?
N4 C9 C10 . . 122(3) ?
N4 C9 H9 . . 118.5 ?
C10 C9 H9 . . 119.4 ?
C11 C10 C9 . . 120(3) ?
C11 C10 H10 . . 120.2 ?
C9 C10 H10 . . 120.2 ?
C10 C11 C12 . . 121(3) ?
C10 C11 H11 . . 119.00 ?
C12 C11 H11 . . 119.0 ?
C11 C12 C13 . . 117(3) ?
C11 C12 H12 . . 121.4 ?
C13 C12 H12 . . 121.5 ?
N4 C13 C12 . . 124(3) ?
N4 C13 C14 . . 114(2) ?
C12 C13 C14 . . 122(2) ?
N5 C14 C15 . . 111(3) ?
N5 C14 C13 . . 117(2) ?
C15 C14 C13 . . 132(3) ?
C14 C15 C16 . . 103(3) ?
C14 C15 H15 . . 128.7 ?
C16 C15 H15 . . 128.1 ?
N6 C16 C15 . . 107(3) ?
N6 C16 H16 . . 126.0 ?
C15 C16 H16 . . 127.2 ?
N7 C17 C18 . . 124(3) ?
N7 C17 H17 . . 118.2 ?
C18 C17 H17 . . 118.0 ?
C19 C18 C17 . . 119(3) ?
C19 C18 H18 . . 120.8 ?
C17 C18 H18 . . 120.7 ?
C18 C19 C20 . . 120(3) ?
C18 C19 H19 . . 120.9 ?
C20 C19 H19 . . 121.00 ?
C21 C20 C19 . . 117(3) ?
C21 C20 H20 . . 120.8 ?
C19 C20 H20 . . 121.8 ?
N7 C21 C20 . . 124(3) ?
N7 C21 C22 . . 114(2) ?
C20 C21 C22 . . 122(3) ?
N8 C22 C23 . . 110(2) ?
N8 C22 C21 . . 117(2) ?
C23 C22 C21 . . 133(2) ?
C22 C23 C24 . . 105(2) ?
C22 C23 H23 . . 127.8 ?
C24 C23 H23 . . 126.9 ?
N9 C24 C23 . . 108(2) ?
N9 C24 H24 . . 127.0 ?
C23 C24 H24 . . 125.4 ?
N5 Ni1 N8 . . 95.9(9) ?
N5 Ni1 N2 . . 167.4(8) ?
N8 Ni1 N2 . . 93.7(8) ?
N5 Ni1 N4 . . 77.1(9) ?
N8 Ni1 N4 . . 170.8(8) ?
N2 Ni1 N4 . . 94.1(8) ?
N5 Ni1 N1 . . 94.5(7) ?
N8 Ni1 N1 . . 91.8(7) ?
N2 Ni1 N1 . . 77.1(7) ?
N4 Ni1 N1 . . 94.8(7) ?
N5 Ni1 N7 . . 95.3(7) ?
N8 Ni1 N7 . . 77.6(8) ?
N2 Ni1 N7 . . 94.7(7) ?
N4 Ni1 N7 . . 96.9(8) ?
N1 Ni1 N7 . . 166.2(7) ?
O3 Mo1 O13 . . 102.6(10) ?
O3 Mo1 O16 . . 102.1(10) ?
O13 Mo1 O16 . . 87.4(9) ?
O3 Mo1 O17 . . 102.4(9) ?
O13 Mo1 O17 . . 88.0(7) ?
O16 Mo1 O17 . . 155.5(10) ?
O3 Mo1 O4 . . 101.8(9) ?
O13 Mo1 O4 . . 155.5(10) ?
O16 Mo1 O4 . . 85.9(8) ?
O17 Mo1 O4 . . 88.3(9) ?
O3 Mo1 O19A . . 159.1(9) ?
O13 Mo1 O19A . . 62.4(9) ?
O16 Mo1 O19A . . 92.1(10) ?
O17 Mo1 O19A . . 64.6(8) ?
O4 Mo1 O19A . . 94.3(9) ?
O3 Mo1 O19B . . 157.2(9) ?
O13 Mo1 O19B . . 93.2(10) ?
O16 Mo1 O19B . . 62.0(9) ?
O17 Mo1 O19B . . 94.3(9) ?
O4 Mo1 O19B . . 62.9(9) ?
O19A Mo1 O19B . . 43.6(8) ?
O15 Mo2 O16 . 7 102.2(10) ?
O15 Mo2 O11 . . 100.8(10) ?
O16 Mo2 O11 7 . 91.7(9) ?
O15 Mo2 O14 . . 102.3(9) ?
O16 Mo2 O14 7 . 155.2(10) ?
O11 Mo2 O14 . . 87.5(8) ?
O15 Mo2 O12 . . 103.3(10) ?
O16 Mo2 O12 7 . 86.7(8) ?
O11 Mo2 O12 . . 155.6(10) ?
O14 Mo2 O12 . . 83.9(8) ?
O15 Mo2 O19B . 7 159.6(9) ?
O16 Mo2 O19B 7 7 63.8(10) ?
O11 Mo2 O19B . 7 94.5(10) ?
O14 Mo2 O19B . 7 91.5(9) ?
O12 Mo2 O19B . 7 63.0(9) ?
O15 Mo2 O21B . . 158.5(9) ?
O16 Mo2 O21B 7 . 93.1(10) ?
O11 Mo2 O21B . . 63.2(9) ?
O14 Mo2 O21B . . 64.5(8) ?
O12 Mo2 O21B . . 92.5(10) ?
O19B Mo2 O21B 7 . 41.9(8) ?
O10 Mo3 O1 . . 103.0(9) ?
O10 Mo3 O7 . . 101.0(9) ?
O1 Mo3 O7 . . 89.5(7) ?
O10 Mo3 O13 . 7 101.9(11) ?
O1 Mo3 O13 . 7 91.7(8) ?
O7 Mo3 O13 . 7 156.1(10) ?
O10 Mo3 O9 . . 100.3(10) ?
O1 Mo3 O9 . . 156.6(10) ?
O7 Mo3 O9 . . 84.2(7) ?
O13 Mo3 O9 7 . 85.3(7) ?
O10 Mo3 O19A . 7 157.4(9) ?
O1 Mo3 O19A . 7 95.4(9) ?
O7 Mo3 O19A . 7 92.0(9) ?
O13 Mo3 O19A 7 7 64.2(10) ?
O9 Mo3 O19A . 7 62.4(9) ?
O10 Mo3 O21A . . 160.9(9) ?
O1 Mo3 O21A . . 65.6(8) ?
O7 Mo3 O21A . . 65.0(8) ?
O13 Mo3 O21A 7 . 93.9(10) ?
O9 Mo3 O21A . . 91.4(10) ?
O19A Mo3 O21A 7 . 41.3(8) ?
O8 Mo4 O6 . . 103.5(10) ?
O8 Mo4 O11 . . 102.2(10) ?
O6 Mo4 O11 . . 88.7(7) ?
O8 Mo4 O5 . . 101.7(10) ?
O6 Mo4 O5 . . 92.4(8) ?
O11 Mo4 O5 . . 155.2(10) ?
O8 Mo4 O1 . . 99.8(9) ?
O6 Mo4 O1 . . 156.4(9) ?
O11 Mo4 O1 . . 82.6(8) ?
O5 Mo4 O1 . . 86.6(7) ?
O8 Mo4 O21B . . 161.4(9) ?
O6 Mo4 O21B . . 66.3(8) ?
O11 Mo4 O21B . . 63.4(9) ?
O5 Mo4 O21B . . 94.4(9) ?
O1 Mo4 O21B . . 90.2(8) ?
O8 Mo4 O21A . . 159.0(9) ?
O6 Mo4 O21A . . 93.7(9) ?
O11 Mo4 O21A . . 90.1(9) ?
O5 Mo4 O21A . . 65.1(8) ?
O1 Mo4 O21A . . 64.6(8) ?
O21B Mo4 O21A . . 39.1(8) ?
O18 Mo5 O4 . . 102.1(10) ?
O18 Mo5 O5 . . 101.5(9) ?
O4 Mo5 O5 . . 85.3(8) ?
O18 Mo5 O12 . 7 102.6(10) ?
O4 Mo5 O12 . 7 89.9(8) ?
O5 Mo5 O12 . 7 155.9(10) ?
O18 Mo5 O7 . . 102.1(9) ?
O4 Mo5 O7 . . 155.3(9) ?
O5 Mo5 O7 . . 85.4(7) ?
O12 Mo5 O7 7 . 89.3(8) ?
O18 Mo5 O19B . . 159.6(10) ?
O4 Mo5 O19B . . 64.3(9) ?
O5 Mo5 O19B . . 92.8(9) ?
O12 Mo5 O19B 7 . 64.0(9) ?
O7 Mo5 O19B . . 93.4(9) ?
O18 Mo5 O21A . . 159.4(9) ?
O4 Mo5 O21A . . 90.7(10) ?
O5 Mo5 O21A . . 63.2(8) ?
O12 Mo5 O21A 7 . 93.3(10) ?
O7 Mo5 O21A . . 64.7(8) ?
O19B Mo5 O21A . . 41.0(8) ?
O2 Mo6 O9 . 7 103.8(10) ?
O2 Mo6 O14 . . 103.0(10) ?
O9 Mo6 O14 7 . 91.9(9) ?
O2 Mo6 O17 . . 100.1(10) ?
O9 Mo6 O17 7 . 90.1(7) ?
O14 Mo6 O17 . . 155.6(10) ?
O2 Mo6 O6 . . 99.5(9) ?
O9 Mo6 O6 7 . 156.5(10) ?
O14 Mo6 O6 . . 85.9(7) ?
O17 Mo6 O6 . . 82.7(8) ?
O2 Mo6 O19A . . 159.8(9) ?
O9 Mo6 O19A 7 . 63.8(9) ?
O14 Mo6 O19A . . 93.7(10) ?
O17 Mo6 O19A . . 65.6(9) ?
O6 Mo6 O19A . . 92.9(8) ?
O2 Mo6 O21B . . 157.3(9) ?
O9 Mo6 O21B 7 . 95.4(10) ?
O14 Mo6 O21B . . 63.8(9) ?
O17 Mo6 O21B . . 91.8(10) ?
O6 Mo6 O21B . . 62.7(8) ?
O19A Mo6 O21B . . 42.5(9) ?
C5 N1 C1 . . 117.9(19) ?
C5 N1 Ni1 . . 114.9(14) ?
C1 N1 Ni1 . . 127.2(15) ?
C6 N2 N3 . . 106.7(19) ?
C6 N2 Ni1 . . 115.7(15) ?
N3 N2 Ni1 . . 137.5(16) ?
C8 N3 N2 . . 111(2) ?
C8 N3 H3A . . 125.00 ?
N2 N3 H3A . . 124.9 ?
C13 N4 C9 . . 116(2) ?
C13 N4 Ni1 . . 115.1(18) ?
C9 N4 Ni1 . . 128.6(17) ?
C14 N5 N6 . . 105(2) ?
C14 N5 Ni1 . . 116.7(18) ?
N6 N5 Ni1 . . 137.8(19) ?
N5 N6 C16 . . 113(3) ?
N5 N6 H6 . . 123.1 ?
C16 N6 H6 . . 123.7 ?
C21 N7 C17 . . 117(2) ?
C21 N7 Ni1 . . 115.7(16) ?
C17 N7 Ni1 . . 127.6(19) ?
C22 N8 N9 . . 106(2) ?
C22 N8 Ni1 . . 115.4(16) ?
N9 N8 Ni1 . . 138.5(17) ?
C24 N9 N8 . . 111(2) ?
C24 N9 H9A . . 124.5 ?
N8 N9 H9A . . 124.7 ?
Mo3 O1 Mo4 . . 138.2(11) ?
Mo5 O4 Mo1 . . 139.5(12) ?
Mo5 O5 Mo4 . . 140.4(11) ?
Mo4 O6 Mo6 . . 138.9(11) ?
Mo3 O7 Mo5 . . 139.2(10) ?
Mo6 O9 Mo3 7 . 139.6(13) ?
Mo4 O11 Mo2 . . 140.0(12) ?
Mo5 O12 Mo2 7 . 138.5(12) ?
Mo1 O13 Mo3 . 7 140.7(13) ?
Mo6 O14 Mo2 . . 141.1(11) ?
Mo2 O16 Mo1 7 . 142.1(13) ?
Mo1 O17 Mo6 . . 136.8(11) ?
P1 O19A O21A . 7 53.0(11) ?
P1 O19A O21B . . 52.0(11) ?
O21A O19A O21B 7 . 88.4(17) ?
P1 O19A O19B . . 53.1(11) ?
O21A O19A O19B 7 . 87.3(16) ?
O21B O19A O19B . . 85.4(16) ?
P1 O19A Mo3 . 7 124.6(14) ?
O21A O19A Mo3 7 7 71.6(12) ?
O21B O19A Mo3 . 7 136.6(16) ?
O19B O19A Mo3 . 7 129.8(15) ?
P1 O19A Mo6 . . 123.7(14) ?
O21A O19A Mo6 7 . 132.5(16) ?
O21B O19A Mo6 . . 71.7(11) ?
O19B O19A Mo6 . . 131.4(14) ?
Mo3 O19A Mo6 7 . 93.6(9) ?
P1 O19A Mo1 . . 121.6(13) ?
O21A O19A Mo1 7 . 132.3(16) ?
O21B O19A Mo1 . . 127.5(15) ?
O19B O19A Mo1 . . 68.5(11) ?
Mo3 O19A Mo1 7 . 92.6(9) ?
Mo6 O19A Mo1 . . 92.0(9) ?
P1 O21A O21B . . 56.6(12) ?
P1 O21A O19B . . 56.8(12) ?
O21B O21A O19B . . 94.2(18) ?
P1 O21A O19A . 7 57.1(12) ?
O21B O21A O19A . 7 92.9(17) ?
O19B O21A O19A . 7 91.6(17) ?
P1 O21A Mo3 . . 124.1(14) ?
O21B O21A Mo3 . . 128.9(16) ?
O19B O21A Mo3 . . 130.8(16) ?
O19A O21A Mo3 7 . 67.1(12) ?
P1 O21A Mo4 . . 126.1(14) ?
O21B O21A Mo4 . . 69.5(13) ?
O19B O21A Mo4 . . 130.8(16) ?
O19A O21A Mo4 7 . 133.7(16) ?
Mo3 O21A Mo4 . . 90.7(8) ?
P1 O21A Mo5 . . 124.0(14) ?
O21B O21A Mo5 . . 134.5(16) ?
O19B O21A Mo5 . . 67.3(12) ?
O19A O21A Mo5 7 . 127.1(15) ?
Mo3 O21A Mo5 . . 90.4(8) ?
Mo4 O21A Mo5 . . 91.1(8) ?
P1 O19B O21A . . 53.3(12) ?
P1 O19B O21B . 7 53.3(12) ?
O21A O19B O21B . 7 90.3(17) ?
P1 O19B O19A . . 53.8(12) ?
O21A O19B O19A . . 88.1(16) ?
O21B O19B O19A 7 . 86.0(16) ?
P1 O19B Mo2 . 7 123.3(13) ?
O21A O19B Mo2 . 7 135.8(17) ?
O21B O19B Mo2 7 7 70.1(12) ?
O19A O19B Mo2 . 7 127.6(15) ?
P1 O19B Mo5 . . 125.1(14) ?
O21A O19B Mo5 . . 71.8(12) ?
O21B O19B Mo5 7 . 133.9(17) ?
O19A O19B Mo5 . . 133.4(15) ?
Mo2 O19B Mo5 7 . 93.4(9) ?
P1 O19B Mo1 . . 121.6(15) ?
O21A O19B Mo1 . . 128.9(15) ?
O21B O19B Mo1 7 . 129.5(16) ?
O19A O19B Mo1 . . 67.9(12) ?
Mo2 O19B Mo1 7 . 92.1(9) ?
Mo5 O19B Mo1 . . 92.5(8) ?
P1 O21B O21A . . 56.1(13) ?
P1 O21B O19B . 7 56.2(12) ?
O21A O21B O19B . 7 93.6(17) ?
P1 O21B O19A . . 55.5(12) ?
O21A O21B O19A . . 92.3(18) ?
O19B O21B O19A 7 . 88.9(17) ?
P1 O21B Mo4 . . 127.4(15) ?
O21A O21B Mo4 . . 71.4(13) ?
O19B O21B Mo4 7 . 136.7(17) ?
O19A O21B Mo4 . . 130.8(15) ?
P1 O21B Mo2 . . 124.2(14) ?
O21A O21B Mo2 . . 132.5(17) ?
O19B O21B Mo2 7 . 68.0(12) ?
O19A O21B Mo2 . . 128.7(15) ?
Mo4 O21B Mo2 . . 92.1(9) ?
P1 O21B Mo6 . . 121.2(15) ?
O21A O21B Mo6 . . 132.8(16) ?
O19B O21B Mo6 7 . 125.1(16) ?
O19A O21B Mo6 . . 65.8(11) ?
Mo4 O21B Mo6 . . 91.5(8) ?
Mo2 O21B Mo6 . . 90.3(9) ?
O21A P1 O21A . 7 180(3) ?
O21A P1 O21B . . 67.3(14) ?
O21A P1 O21B 7 . 112.7(14) ?
O21A P1 O21B . 7 112.7(14) ?
O21A P1 O21B 7 7 67.3(14) ?
O21B P1 O21B . 7 180.0(19) ?
O21A P1 O19B . . 69.9(14) ?
O21A P1 O19B 7 . 110.1(14) ?
O21B P1 O19B . . 109.4(14) ?
O21B P1 O19B 7 . 70.6(14) ?
O21A P1 O19B . 7 110.1(14) ?
O21A P1 O19B 7 7 69.9(14) ?
O21B P1 O19B . 7 70.6(14) ?
O21B P1 O19B 7 7 109.4(14) ?
O19B P1 O19B . 7 180(2) ?
O21A P1 O19A . . 110.1(13) ?
O21A P1 O19A 7 . 69.9(13) ?
O21B P1 O19A . . 72.5(14) ?
O21B P1 O19A 7 . 107.5(14) ?
O19B P1 O19A . . 73.1(14) ?
O19B P1 O19A 7 . 106.9(14) ?
O21A P1 O19A . 7 69.9(13) ?
O21A P1 O19A 7 7 110.1(13) ?
O21B P1 O19A . 7 107.5(14) ?
O21B P1 O19A 7 7 72.5(14) ?
O19B P1 O19A . 7 106.9(14) ?
O19B P1 O19A 7 7 73.1(14) ?
O19A P1 O19A . 7 180(2) ?

loop_
_geom_bond_atom_site_label_1
_geom_bond_atom_site_label_2
_geom_bond_site_symmetry_2
_geom_bond_distance
_geom_bond_publ_flag
C1 N1 . 1.37(3) ?
C1 C2 . 1.34(3) ?
C1 H1 . 0.9300 ?
C2 C3 . 1.35(4) ?
C2 H2 . 0.9300 ?
C3 C4 . 1.36(4) ?
C3 H3 . 0.9300 ?
C4 C5 . 1.37(3) ?
C4 H4 . 0.9300 ?
C5 N1 . 1.33(3) ?
C5 C6 . 1.45(3) ?
C6 N2 . 1.31(3) ?
C6 C7 . 1.41(3) ?
C7 C8 . 1.42(4) ?
C7 H7 . 0.9300 ?
C8 N3 . 1.32(4) ?
C8 H8 . 0.9300 ?
C9 N4 . 1.34(3) ?
C9 C10 . 1.36(4) ?
C9 H9 . 0.9300 ?
C10 C11 . 1.33(4) ?
C10 H10 . 0.9300 ?
C11 C12 . 1.36(4) ?
C11 H11 . 0.9300 ?
C12 C13 . 1.35(4) ?
C12 H12 . 0.9300 ?
C13 N4 . 1.34(3) ?
C13 C14 . 1.48(4) ?
C14 N5 . 1.31(3) ?
C14 C15 . 1.42(4) ?
C15 C16 . 1.41(5) ?
C15 H15 . 0.9300 ?
C16 N6 . 1.31(3) ?
C16 H16 . 0.9300 ?
C17 N7 . 1.35(3) ?
C17 C18 . 1.37(4) ?
C17 H17 . 0.9300 ?
C18 C19 . 1.35(4) ?
C18 H18 . 0.9300 ?
C19 C20 . 1.41(4) ?
C19 H19 . 0.9300 ?
C20 C21 . 1.36(4) ?
C20 H20 . 0.9300 ?
C21 N7 . 1.33(3) ?
C21 C22 . 1.47(3) ?
C22 N8 . 1.36(3) ?
C22 C23 . 1.39(4) ?
C23 C24 . 1.37(4) ?
C23 H23 . 0.9300 ?
C24 N9 . 1.37(3) ?
C24 H24 . 0.9300 ?
Ni1 N5 . 2.077(19) y
Ni1 N8 . 2.06(2) y
Ni1 N2 . 2.084(19) y
Ni1 N4 . 2.13(2) y
Ni1 N1 . 2.118(17) y
Ni1 N7 . 2.14(2) y
Mo1 O3 . 1.653(15) ?
Mo1 O13 . 1.923(19) ?
Mo1 O16 . 1.91(2) ?
Mo1 O17 . 1.911(18) ?
Mo1 O4 . 1.919(19) ?
Mo1 O19A . 2.49(3) ?
Mo1 O19B . 2.50(3) ?
Mo2 O15 . 1.657(16) ?
Mo2 O16 7 1.86(2) ?
Mo2 O11 . 1.876(18) ?
Mo2 O14 . 1.930(18) ?
Mo2 O12 . 1.952(18) ?
Mo2 O19B 7 2.45(3) ?
Mo2 O21B . 2.48(3) ?
Mo3 O10 . 1.655(16) ?
Mo3 O1 . 1.831(17) ?
Mo3 O7 . 1.903(16) ?
Mo3 O13 7 1.866(17) ?
Mo3 O9 . 1.969(18) ?
Mo3 O19A 7 2.44(2) ?
Mo3 O21A . 2.52(3) ?
Mo4 O8 . 1.665(16) ?
Mo4 O6 . 1.840(17) ?
Mo4 O11 . 1.910(18) ?
Mo4 O5 . 1.853(17) ?
Mo4 O1 . 1.979(17) ?
Mo4 O21B . 2.46(3) ?
Mo4 O21A . 2.49(3) ?
Mo5 O18 . 1.655(15) ?
Mo5 O4 . 1.897(18) ?
Mo5 O5 . 1.950(17) ?
Mo5 O12 7 1.860(17) ?
Mo5 O7 . 1.915(16) ?
Mo5 O19B . 2.45(3) ?
Mo5 O21A . 2.52(2) ?
Mo6 O2 . 1.658(16) ?
Mo6 O9 7 1.828(18) ?
Mo6 O14 . 1.854(17) ?
Mo6 O17 . 1.914(17) ?
Mo6 O6 . 1.990(17) ?
Mo6 O19A . 2.45(3) ?
Mo6 O21B . 2.55(2) ?
N2 N3 . 1.37(3) ?
N3 H3A . 0.8600 ?
N5 N6 . 1.36(3) ?
N6 H6 . 0.8600 ?
N8 N9 . 1.33(3) ?
N9 H9A . 0.8600 ?
O9 Mo6 7 1.828(18) ?
O12 Mo5 7 1.860(17) ?
O13 Mo3 7 1.866(17) ?
O16 Mo2 7 1.86(2) ?
O19A P1 . 1.57(3) ?
O19A O21A 7 1.75(4) ?
O19A O21B . 1.81(4) ?
O19A O19B . 1.86(4) ?
O19A Mo3 7 2.44(2) ?
O21A P1 . 1.49(2) ?
O21A O21B . 1.65(4) ?
O21A O19B . 1.74(4) ?
O21A O19A 7 1.75(4) ?
O19B P1 . 1.55(3) ?
O19B O21B 7 1.76(3) ?
O19B Mo2 7 2.45(3) ?
O21B P1 . 1.50(3) ?
O21B O19B 7 1.76(3) ?
P1 O21A 7 1.49(2) y
P1 O21B 7 1.50(3) y
P1 O19B 7 1.55(3) y
P1 O19A 7 1.57(3) y

loop_
_geom_hbond_atom_site_label_D
_geom_hbond_atom_site_label_H
_geom_hbond_atom_site_label_A
_geom_hbond_site_symmetry_A
_geom_hbond_distance_DH
_geom_hbond_distance_HA
_geom_hbond_distance_DA
_geom_hbond_angle_DHA
N3 H3A O17 4 0.86 2.05 2.83(3) 149.3
N6 H6 O2W . 0.86 1.99 2.84(5) 166.4
N9 H9A O1W . 0.86 1.92 2.74(3) 159.8
